data_4512528
loop_
_publ_author_name
Pratibha,
'Verma, Sandeep'

_publ_section_title
;
 Imine Component Based Modified Adenine Nucleobase--Metal Frameworks
;
_journal_issue 1
_journal_name_full 'Crystal Growth &amp; Design'
_journal_page_first 510
_journal_paper_doi 10.1021/cg5016498
_journal_volume 15
_journal_year 2015
_chemical_formula_sum 'C7 H12 Ag N8 O7'
_chemical_formula_weight 428.12
_chemical_name_systematic
;
 ?
;
_space_group_IT_number 14
_symmetry_cell_setting monoclinic
_symmetry_space_group_name_Hall '-P 2ybc'
_symmetry_space_group_name_H-M 'P 1 21/c 1'
_atom_sites_solution_hydrogens geom
_atom_sites_solution_primary direct
_atom_sites_solution_secondary difmap
_audit_creation_method SHELXL-97
_cell_angle_alpha 90.00
_cell_angle_beta 110.445(4)
_cell_angle_gamma 90.00
_cell_formula_units_Z 4
_cell_length_a 16.308(3)
_cell_length_b 6.7933(12)
_cell_length_c 13.732(2)
_cell_measurement_reflns_used 3520
_cell_measurement_temperature 100(2)
_cell_measurement_theta_max 28.30
_cell_measurement_theta_min 2.67
_cell_volume 1425.5(4)
_computing_structure_refinement 'SHELXL-97 (Sheldrick, 1997)'
_diffrn_ambient_temperature 100(2)
_diffrn_measured_fraction_theta_full 0.992
_diffrn_measured_fraction_theta_max 0.992
_diffrn_measurement_device_type 'Bruker D8 Advance diffractometer'
_diffrn_measurement_method \q/2\q
_diffrn_radiation_monochromator graphite
_diffrn_radiation_source 'fine-focus sealed tube'
_diffrn_radiation_type MoK\a
_diffrn_radiation_wavelength 0.71073
_diffrn_reflns_av_R_equivalents 0.0402
_diffrn_reflns_av_sigmaI/netI 0.0432
_diffrn_reflns_limit_h_max 21
_diffrn_reflns_limit_h_min -20
_diffrn_reflns_limit_k_max 6
_diffrn_reflns_limit_k_min -9
_diffrn_reflns_limit_l_max 18
_diffrn_reflns_limit_l_min -18
_diffrn_reflns_number 11575
_diffrn_reflns_theta_full 28.30
_diffrn_reflns_theta_max 28.30
_diffrn_reflns_theta_min 2.67
_exptl_absorpt_coefficient_mu 1.468
_exptl_absorpt_correction_T_max 0.757
_exptl_absorpt_correction_T_min 0.742
_exptl_absorpt_correction_type psi-scan
_exptl_absorpt_process_details '(North et. al., 1968)'
_exptl_crystal_colour Yellow
_exptl_crystal_density_diffrn 1.995
_exptl_crystal_density_method 'not measured'
_exptl_crystal_description Needleshape
_exptl_crystal_F_000 852
_exptl_crystal_size_max 0.21
_exptl_crystal_size_mid 0.20
_exptl_crystal_size_min 0.19
_refine_diff_density_max 1.761
_refine_diff_density_min -0.930
_refine_diff_density_rms 0.178
_refine_ls_extinction_method none
_refine_ls_goodness_of_fit_ref 1.030
_refine_ls_hydrogen_treatment mixed
_refine_ls_matrix_type full
_refine_ls_number_parameters 211
_refine_ls_number_reflns 3520
_refine_ls_number_restraints 0
_refine_ls_restrained_S_all 1.030
_refine_ls_R_factor_all 0.0838
_refine_ls_R_factor_gt 0.0520
_refine_ls_shift/su_max 0.001
_refine_ls_shift/su_mean 0.000
_refine_ls_structure_factor_coef Fsqd
_refine_ls_weighting_details 'calc w=1/[\s^2^(Fo^2^)+(0.1152P)^2^+0.9977P] where P=(Fo^2^+2Fc^2^)/3'
_refine_ls_weighting_scheme calc
_refine_ls_wR_factor_gt 0.1487
_refine_ls_wR_factor_ref 0.1740
_reflns_number_gt 2598
_reflns_number_total 3520
_reflns_threshold_expression >2sigma(I)
_cod_data_source_file cg5016498_si_002.cif
_cod_data_source_block Complex5
_cod_depositor_comments
;
The following automatic conversions were performed:

'_symmetry_cell_setting' value 'Monoclinic' changed to 'monoclinic'
according to
/home/saulius/struct/COD-crude-data--automatic-downloads/rss-feeds/ACS/lib/dictionaries/cif_core.dic
dictionary named 'cif_core.dic' version 2.4.2 from 2011-04-26.

Automatic conversion script
Id: cif_fix_values 2935 2014-11-11 08:27:57Z andrius 

 Adding full bibliography for 4512523--4512528.cif.
;
_cod_original_cell_volume 1425.4(4)
_cod_original_sg_symbol_H-M 'P 21/c'
_cod_database_code 4512528

loop_
_symmetry_equiv_pos_as_xyz
'x, y, z'
'-x, y+1/2, -z+1/2'
'-x, -y, -z'
'x, -y-1/2, z-1/2'

loop_
_atom_site_label
_atom_site_type_symbol
_atom_site_fract_x
_atom_site_fract_y
_atom_site_fract_z
_atom_site_U_iso_or_equiv
_atom_site_adp_type
_atom_site_occupancy
_atom_site_symmetry_multiplicity
_atom_site_calc_flag
_atom_site_refinement_flags
Ag01 Ag 0.31831(2) 0.06678(6) 0.75867(3) 0.04025(18) Uani 1 1 d .
O1N O 0.2919(3) -0.5766(6) 0.5681(4) 0.0647(13) Uani 1 1 d .
N1A N 0.5625(3) -0.2547(5) 0.6395(3) 0.0301(8) Uani 1 1 d .
N3A N 0.4622(3) -0.2411(6) 0.4625(3) 0.0317(8) Uani 1 1 d .
O2N O 0.2027(3) -0.6963(7) 0.6385(3) 0.0603(11) Uani 1 1 d .
C5A C 0.4187(3) -0.1482(6) 0.6094(3) 0.0263(8) Uani 1 1 d .
N6A N 0.5264(3) -0.1683(6) 0.7812(3) 0.0365(9) Uani 1 1 d .
H6AA H 0.5791 -0.1954 0.8206 0.044 Uiso 1 1 calc R
H6AB H 0.4892 -0.1272 0.8081 0.044 Uiso 1 1 calc R
N12A N 0.2229(3) -0.4551(6) 0.3283(4) 0.0431(11) Uani 1 1 d .
H12A H 0.1746 -0.5308 0.3055 0.052 Uiso 1 1 calc R
H12B H 0.2463 -0.4700 0.3977 0.052 Uiso 1 1 calc R
N9A N 0.3192(3) -0.1196(6) 0.4528(3) 0.0316(8) Uani 1 1 d .
O4N O 0.1125(6) -0.8533(15) 0.3541(9) 0.195(6) Uani 1 1 d .
O3N O 0.1602(3) -0.4608(7) 0.5269(4) 0.0658(13) Uani 1 1 d .
N7A N 0.3443(3) -0.0755(5) 0.6223(3) 0.0352(9) Uani 1 1 d .
N1N N 0.2196(3) -0.5750(6) 0.5767(3) 0.0409(10) Uani 1 1 d .
O1W O 0.0169(4) -0.7872(9) 0.0990(5) 0.0824(15) Uani 1 1 d G
H1WA H 0.0648 -0.7279 0.1071 0.124 Uiso 1 1 d G
H1WB H 0.0277 -0.8987 0.1288 0.124 Uiso 1 1 d G
C2A C 0.5390(3) -0.2739(7) 0.5347(3) 0.0313(9) Uani 1 1 d .
H2A H 0.5830 -0.3158 0.5110 0.038 Uiso 1 1 calc R
C4A C 0.4039(3) -0.1766(6) 0.5045(3) 0.0272(9) Uani 1 1 d .
C6A C 0.5026(3) -0.1899(6) 0.6792(3) 0.0267(8) Uani 1 1 d .
C8A C 0.2867(3) -0.0612(7) 0.5270(4) 0.0369(11) Uani 1 1 d .
H8A H 0.2298 -0.0158 0.5121 0.044 Uiso 1 1 calc R
N2N N 0.0504(5) -0.7842(10) 0.3587(5) 0.0715(17) Uani 1 1 d .
C10A C 0.2738(4) -0.1129(8) 0.3402(4) 0.0393(11) Uani 1 1 d .
H10A H 0.3143 -0.1492 0.3056 0.047 Uiso 1 1 calc R
H10B H 0.2542 0.0206 0.3197 0.047 Uiso 1 1 calc R
O6N O 0.0297(5) -0.6272(11) 0.3056(6) 0.126(3) Uani 1 1 d .
C11A C 0.1964(3) -0.2496(8) 0.3060(4) 0.0479(14) Uani 1 1 d .
H11A H 0.1564 -0.2146 0.3414 0.058 Uiso 1 1 calc R
H11B H 0.1657 -0.2341 0.2319 0.058 Uiso 1 1 calc R
O5N O 0.0094(11) -0.839(2) 0.4054(8) 0.267(10) Uani 1 1 d .

loop_
_atom_site_aniso_label
_atom_site_aniso_U_11
_atom_site_aniso_U_22
_atom_site_aniso_U_33
_atom_site_aniso_U_23
_atom_site_aniso_U_13
_atom_site_aniso_U_12
Ag01 0.0360(3) 0.0479(3) 0.0390(3) -0.00163(15) 0.01571(18) -0.00429(15)
O1N 0.050(3) 0.078(3) 0.063(3) 0.012(2) 0.015(2) 0.005(2)
N1A 0.0314(19) 0.0350(19) 0.0235(17) 0.0033(14) 0.0090(15) 0.0041(15)
N3A 0.040(2) 0.0323(19) 0.0249(17) 0.0010(14) 0.0133(16) 0.0020(16)
O2N 0.058(3) 0.072(3) 0.055(2) 0.022(2) 0.025(2) 0.016(2)
C5A 0.028(2) 0.027(2) 0.0245(19) -0.0034(16) 0.0100(16) -0.0017(16)
N6A 0.036(2) 0.050(2) 0.0242(17) -0.0018(17) 0.0108(16) 0.0069(18)
N12A 0.041(2) 0.054(3) 0.041(2) -0.0149(19) 0.022(2) -0.0117(19)
N9A 0.032(2) 0.0336(18) 0.0248(18) -0.0019(15) 0.0043(15) 0.0010(15)
O4N 0.104(6) 0.173(8) 0.232(12) -0.120(9) -0.036(7) 0.074(6)
O3N 0.054(3) 0.078(3) 0.062(3) 0.026(2) 0.016(2) 0.026(2)
N7A 0.031(2) 0.041(2) 0.033(2) -0.0083(16) 0.0098(17) 0.0033(16)
N1N 0.040(3) 0.050(3) 0.030(2) -0.0009(18) 0.0078(18) 0.0079(19)
O1W 0.086(4) 0.089(4) 0.078(4) -0.006(3) 0.036(3) -0.013(3)
C2A 0.036(2) 0.035(2) 0.0241(19) 0.0019(17) 0.0117(18) 0.0039(18)
C4A 0.029(2) 0.024(2) 0.0272(19) -0.0003(16) 0.0084(16) -0.0033(16)
C6A 0.030(2) 0.027(2) 0.0238(19) -0.0005(16) 0.0102(16) -0.0008(16)
C8A 0.026(2) 0.044(3) 0.038(3) -0.007(2) 0.008(2) 0.0054(18)
N2N 0.097(5) 0.060(4) 0.049(3) -0.010(3) 0.016(3) -0.002(4)
C10A 0.044(3) 0.040(3) 0.026(2) 0.0000(19) 0.003(2) 0.004(2)
O6N 0.104(6) 0.099(5) 0.130(6) -0.025(5) -0.017(5) 0.023(4)
C11A 0.032(3) 0.061(3) 0.043(3) -0.011(2) 0.003(2) 0.006(2)
O5N 0.40(2) 0.336(16) 0.124(8) -0.109(10) 0.174(12) -0.267(17)

loop_
_atom_type_symbol
_atom_type_description
_atom_type_scat_dispersion_real
_atom_type_scat_dispersion_imag
_atom_type_scat_source
C C 0.0033 0.0016 'International Tables Vol C Tables 4.2.6.8 and 6.1.1.4'
H H 0.0000 0.0000 'International Tables Vol C Tables 4.2.6.8 and 6.1.1.4'
N N 0.0061 0.0033 'International Tables Vol C Tables 4.2.6.8 and 6.1.1.4'
O O 0.0106 0.0060 'International Tables Vol C Tables 4.2.6.8 and 6.1.1.4'
Ag Ag -0.8971 1.1015 'International Tables Vol C Tables 4.2.6.8 and 6.1.1.4'

loop_
_geom_angle_atom_site_label_1
_geom_angle_atom_site_label_2
_geom_angle_atom_site_label_3
_geom_angle
_geom_angle_site_symmetry_1
_geom_angle_site_symmetry_3
N12A Ag01 N7A 124.62(17) 4_556 .
N12A Ag01 N1A 119.15(16) 4_556 2_656
N7A Ag01 N1A 111.30(15) . 2_656
N12A Ag01 O2N 91.33(15) 4_556 1_565
N7A Ag01 O2N 92.47(14) . 1_565
N1A Ag01 O2N 109.38(15) 2_656 1_565
C6A N1A C2A 118.9(4) . .
C6A N1A Ag01 120.2(3) . 2_646
C2A N1A Ag01 117.3(3) . 2_646
C2A N3A C4A 111.1(4) . .
N1N O2N Ag01 123.1(4) . 1_545
N7A C5A C4A 110.0(4) . .
N7A C5A C6A 132.8(4) . .
C4A C5A C6A 117.1(4) . .
C11A N12A Ag01 115.8(4) . 4
C8A N9A C4A 106.3(4) . .
C8A N9A C10A 126.6(4) . .
C4A N9A C10A 127.1(4) . .
C8A N7A C5A 104.6(4) . .
C8A N7A Ag01 120.8(3) . .
C5A N7A Ag01 133.2(3) . .
O1N N1N O3N 122.9(5) . .
O1N N1N O2N 119.7(5) . .
O3N N1N O2N 117.4(5) . .
N3A C2A N1A 128.6(5) . .
N3A C4A N9A 127.2(4) . .
N3A C4A C5A 126.7(4) . .
N9A C4A C5A 106.1(4) . .
N6A C6A N1A 118.6(4) . .
N6A C6A C5A 123.8(4) . .
N1A C6A C5A 117.6(4) . .
N7A C8A N9A 113.1(4) . .
O5N N2N O4N 127.4(13) . .
O5N N2N O6N 120.4(13) . .
O4N N2N O6N 112.2(11) . .
N9A C10A C11A 111.7(4) . .
N12A C11A C10A 111.7(4) . .

loop_
_geom_bond_atom_site_label_1
_geom_bond_atom_site_label_2
_geom_bond_distance
_geom_bond_site_symmetry_2
Ag01 N12A 2.225(5) 4_556
Ag01 N7A 2.274(4) .
Ag01 N1A 2.303(4) 2_656
Ag01 O2N 2.587(4) 1_565
O1N N1N 1.225(7) .
N1A C6A 1.348(6) .
N1A C2A 1.359(5) .
N1A Ag01 2.303(4) 2_646
N3A C2A 1.317(6) .
N3A C4A 1.346(6) .
O2N N1N 1.279(6) .
O2N Ag01 2.587(4) 1_545
C5A N7A 1.377(6) .
C5A C4A 1.389(6) .
C5A C6A 1.399(6) .
N6A C6A 1.326(5) .
N12A C11A 1.462(7) .
N12A Ag01 2.225(5) 4
N9A C8A 1.362(6) .
N9A C4A 1.370(6) .
N9A C10A 1.463(6) .
O4N N2N 1.138(11) .
O3N N1N 1.243(6) .
N7A C8A 1.322(6) .
N2N O5N 1.138(11) .
N2N O6N 1.269(9) .
C10A C11A 1.505(8) .
